data_1565298
loop_
_publ_author_name
'Mandal, Arkalekha'
'Ghosh, Subhendu'
'Nath, Bhaskar'
'Patel, Bhisma Kumar'

_publ_section_title
;
 Role of non-covalent interactions to dictate chiral selective
 self-assembly in Ni(II), Cu(II) and Cd(II) complexes of a racemic
 1,2-dihydroquinazolinone ligand
;
_journal_name_full 'Inorganica Chimica Acta'
_journal_page_first 119399
_journal_paper_doi 10.1016/j.ica.2019.119399
_journal_volume 503
_journal_year 2020
_chemical_formula_sum 'C22 H24 Cd N9 O9'
_chemical_formula_weight 670.91
_space_group_IT_number 2
_space_group_name_Hall '-P 1'
_space_group_name_H-M_alt 'P -1'
_symmetry_cell_setting triclinic
_symmetry_space_group_name_H-M 'P -1'
_atom_sites_solution_hydrogens geom
_atom_sites_solution_primary direct
_atom_sites_solution_secondary difmap
_audit_creation_method SHELXL-97
_cell_angle_alpha 99.557(2)
_cell_angle_beta 93.746(2)
_cell_angle_gamma 106.265(2)
_cell_formula_units_Z 2
_cell_length_a 9.0312(2)
_cell_length_b 10.9975(3)
_cell_length_c 16.3166(5)
_cell_measurement_reflns_used 6968
_cell_measurement_temperature 293(2)
_cell_measurement_theta_max 27.45
_cell_measurement_theta_min 1.27
_cell_volume 1523.38(7)
_computing_structure_refinement 'SHELXL-97 (Sheldrick, 1997)'
_computing_structure_solution 'SHELXS-97 (Sheldrick, 1990)'
_diffrn_ambient_temperature 296(2)
_diffrn_measured_fraction_theta_full 1.000
_diffrn_measured_fraction_theta_max 1.000
_diffrn_measurement_device_type 'CCD area detector'
_diffrn_measurement_method 'phi and omega scans'
_diffrn_radiation_monochromator graphite
_diffrn_radiation_source 'fine-focus sealed tube'
_diffrn_radiation_type MoK\a
_diffrn_radiation_wavelength 0.71073
_diffrn_reflns_av_R_equivalents 0.0044
_diffrn_reflns_av_sigmaI/netI 0.0031
_diffrn_reflns_limit_h_max 11
_diffrn_reflns_limit_h_min -11
_diffrn_reflns_limit_k_max 14
_diffrn_reflns_limit_k_min -14
_diffrn_reflns_limit_l_max 21
_diffrn_reflns_limit_l_min 0
_diffrn_reflns_number 7214
_diffrn_reflns_theta_full 27.45
_diffrn_reflns_theta_max 27.45
_diffrn_reflns_theta_min 1.27
_exptl_absorpt_coefficient_mu 0.777
_exptl_absorpt_correction_T_max 0.855
_exptl_absorpt_correction_T_min 0.755
_exptl_absorpt_correction_type multi-scan
_exptl_absorpt_process_details multi-scan
_exptl_crystal_colour yellow
_exptl_crystal_density_diffrn 1.463
_exptl_crystal_density_method 'not measured'
_exptl_crystal_description block
_exptl_crystal_F_000 628
_exptl_crystal_size_max 0.40
_exptl_crystal_size_mid 0.30
_exptl_crystal_size_min 0.20
_refine_diff_density_max 0.781
_refine_diff_density_min -0.966
_refine_diff_density_rms 0.111
_refine_ls_extinction_method none
_refine_ls_goodness_of_fit_ref 1.008
_refine_ls_hydrogen_treatment mixed
_refine_ls_matrix_type full
_refine_ls_number_parameters 376
_refine_ls_number_reflns 6968
_refine_ls_number_restraints 0
_refine_ls_restrained_S_all 1.008
_refine_ls_R_factor_all 0.0457
_refine_ls_R_factor_gt 0.0456
_refine_ls_shift/su_max 0.035
_refine_ls_shift/su_mean 0.001
_refine_ls_structure_factor_coef Fsqd
_refine_ls_weighting_details 'calc w=1/[\s^2^(Fo^2^)+(0.0600P)^2^+5.1000P] where P=(Fo^2^+2Fc^2^)/3'
_refine_ls_weighting_scheme calc
_refine_ls_wR_factor_gt 0.1299
_refine_ls_wR_factor_ref 0.1300
_reflns_number_gt 6964
_reflns_number_total 6968
_reflns_threshold_expression >2sigma(I)
_cod_data_source_file ICA-2020-503-119399.cif
_cod_data_source_block complex3
_cod_depositor_comments
;
The following automatic conversions were performed:

data item '_symmetry_cell_setting' value 'Triclinic' was changed to
'triclinic' in accordance with the built-in table derived from the
CIF Core dictionary named 'cif_core.dic' version 2.4.5 last updated
on 2014-11-21.

Automatic conversion script
Id: cif_fix_values 8738 2021-04-28 16:35:53Z antanas 
;
_cod_database_code 1565298

loop_
_symmetry_equiv_pos_as_xyz
'x, y, z'
'-x, -y, -z'

loop_
_atom_site_label
_atom_site_type_symbol
_atom_site_fract_x
_atom_site_fract_y
_atom_site_fract_z
_atom_site_U_iso_or_equiv
_atom_site_adp_type
_atom_site_occupancy
_atom_site_symmetry_multiplicity
_atom_site_calc_flag
_atom_site_refinement_flags
_atom_site_disorder_assembly
_atom_site_disorder_group
Cd1 Cd 0.60611(3) 0.35278(2) 0.344995(16) 0.03421(10) Uani 1 1 d . . .
O1 O 0.2806(4) -0.0558(3) 0.2644(2) 0.0529(8) Uani 1 1 d . . .
O2 O 0.6783(6) 0.4417(5) 0.2268(3) 0.0833(13) Uani 1 1 d . . .
O3 O 0.5425(4) 0.2556(3) 0.45902(17) 0.0450(6) Uani 1 1 d . . .
O4 O 0.8461(5) 0.4919(4) 0.4113(3) 0.0803(13) Uani 1 1 d . . .
O5 O 0.9261(8) 0.6960(7) 0.4499(4) 0.122(2) Uani 1 1 d . . .
O6 O 0.6876(5) 0.5972(6) 0.4280(4) 0.1059(18) Uani 1 1 d . . .
O7 O 0.2124(4) 0.9276(3) 1.0345(2) 0.0545(8) Uani 1 1 d . . .
O8 O 0.0632(6) 0.7872(4) 0.9359(3) 0.0864(14) Uani 1 1 d . . .
O9 O -0.0353(5) 0.8795(5) 1.0382(3) 0.0846(13) Uani 1 1 d . . .
N1 N 0.3720(4) 0.4071(3) 0.33038(19) 0.0381(7) Uani 1 1 d . . .
N2 N 0.4224(4) 0.1968(3) 0.24980(19) 0.0346(6) Uani 1 1 d . . .
N3 N 0.4557(3) 0.0890(3) 0.20363(19) 0.0336(6) Uani 1 1 d . . .
N4 N 0.7559(3) 0.2088(3) 0.30804(18) 0.0342(6) Uani 1 1 d . . .
N5 N 0.2233(4) 0.1670(3) 0.1431(2) 0.0434(8) Uani 1 1 d . . .
H5A H 0.2421 0.1005 0.1152 0.052 Uiso 1 1 calc R . .
H5B H 0.1495 0.1937 0.1241 0.052 Uiso 1 1 calc R . .
N6 N 0.5870(4) 0.0183(3) 0.09559(19) 0.0397(7) Uani 1 1 d . . .
H6 H 0.6113 0.0379 0.0483 0.048 Uiso 1 1 calc R . .
N7 N 0.3671(6) 0.0917(5) 0.4991(3) 0.0663(12) Uani 1 1 d . . .
N8 N 0.8175(4) 0.5963(4) 0.4314(2) 0.0495(9) Uani 1 1 d . . .
N9 N 0.0780(5) 0.8610(4) 1.0030(2) 0.0505(9) Uani 1 1 d . . .
C1 C 0.3383(6) 0.5026(5) 0.3790(3) 0.0533(11) Uani 1 1 d . . .
H1 H 0.4076 0.5471 0.4263 0.064 Uiso 1 1 calc R . .
C2 C 0.2077(6) 0.5401(5) 0.3641(3) 0.0542(11) Uani 1 1 d . . .
H2 H 0.1850 0.6040 0.4015 0.065 Uiso 1 1 calc R . .
C3 C 0.1137(5) 0.4794(4) 0.2921(4) 0.0537(11) Uani 1 1 d . . .
H3 H 0.0277 0.5055 0.2777 0.064 Uiso 1 1 calc R . .
C4 C 0.1445(4) 0.3788(4) 0.2397(2) 0.0429(9) Uani 1 1 d . . .
H4 H 0.0794 0.3363 0.1907 0.051 Uiso 1 1 calc R . .
C5 C 0.2738(4) 0.3431(3) 0.2620(2) 0.0322(7) Uani 1 1 d . . .
C6 C 0.3074(4) 0.2278(3) 0.2145(2) 0.0318(7) Uani 1 1 d . . .
C7 C 0.3862(4) -0.0338(4) 0.2165(2) 0.0381(8) Uani 1 1 d . . .
C8 C 0.4364(5) -0.1350(4) 0.1677(2) 0.0388(8) Uani 1 1 d . . .
C9 C 0.3796(11) -0.2616(7) 0.1792(6) 0.103(3) Uani 1 1 d . . .
H9 H 0.3192 -0.2794 0.2222 0.123 Uiso 1 1 calc R . .
C10 C 0.4124(5) -0.3617(4) 0.1269(3) 0.0496(10) Uani 1 1 d . . .
H10 H 0.3769 -0.4466 0.1343 0.060 Uiso 1 1 calc R . .
C11 C 0.5004(5) -0.3288(5) 0.0631(3) 0.0511(10) Uani 1 1 d . . .
H11 H 0.5226 -0.3953 0.0278 0.061 Uiso 1 1 calc R . .
C12 C 0.5559(5) -0.2099(4) 0.0482(3) 0.0487(9) Uani 1 1 d . . .
H12 H 0.6107 -0.1951 0.0027 0.058 Uiso 1 1 calc R . .
C13 C 0.5291(5) -0.1064(4) 0.1037(3) 0.0420(8) Uani 1 1 d . . .
C14 C 0.6061(4) 0.1163(3) 0.1687(2) 0.0318(7) Uani 1 1 d . . .
H14 H 0.6267 0.2000 0.1513 0.038 Uiso 1 1 calc R . .
C15 C 0.7398(4) 0.1232(3) 0.2342(2) 0.0319(7) Uani 1 1 d . . .
C16 C 0.8414(5) 0.0526(4) 0.2194(3) 0.0423(8) Uani 1 1 d . . .
H16 H 0.8312 -0.0022 0.1680 0.051 Uiso 1 1 calc R . .
C17 C 0.9619(5) 0.0634(5) 0.2823(3) 0.0508(10) Uani 1 1 d . . .
H17 H 1.0295 0.0136 0.2739 0.061 Uiso 1 1 calc R . .
C18 C 0.9768(5) 0.1474(4) 0.3549(3) 0.0459(9) Uani 1 1 d . . .
H18 H 1.0564 0.1573 0.3968 0.055 Uiso 1 1 calc R . .
C19 C 0.8723(5) 0.2195(4) 0.3668(3) 0.0404(8) Uani 1 1 d . . .
H19 H 0.8838 0.2769 0.4172 0.049 Uiso 1 1 calc R . .
C20 C 0.4251(5) 0.1594(5) 0.4456(3) 0.0460(9) Uani 1 1 d . . .
H20 H 0.3745 0.1341 0.3914 0.055 Uiso 1 1 calc R . .
C21 C 0.4261(10) 0.1383(7) 0.5936(3) 0.087(2) Uani 1 1 d . . .
H21A H 0.5376 0.1649 0.6012 0.130 Uiso 1 1 calc R . .
H21B H 0.3876 0.0690 0.6228 0.130 Uiso 1 1 calc R . .
H21C H 0.3896 0.2098 0.6155 0.130 Uiso 1 1 calc R . .
C22 C 0.2245(7) -0.0145(7) 0.4821(4) 0.0797(18) Uani 1 1 d . . .
H22A H 0.1371 0.0191 0.4834 0.120 Uiso 1 1 calc R . .
H22B H 0.2216 -0.0670 0.5238 0.120 Uiso 1 1 calc R . .
H22C H 0.2203 -0.0657 0.4278 0.120 Uiso 1 1 calc R . .
H2A H 0.798(19) 0.543(16) 0.244(10) 0.28(8) Uiso 1 1 d . . .

loop_
_atom_site_aniso_label
_atom_site_aniso_U_11
_atom_site_aniso_U_22
_atom_site_aniso_U_33
_atom_site_aniso_U_23
_atom_site_aniso_U_13
_atom_site_aniso_U_12
Cd1 0.03078(14) 0.03616(15) 0.03133(15) -0.00175(10) -0.00163(10) 0.00885(10)
O1 0.0602(19) 0.0501(17) 0.0541(18) 0.0234(14) 0.0243(15) 0.0140(15)
O2 0.106(4) 0.077(3) 0.068(3) 0.031(2) 0.026(2) 0.015(3)
O3 0.0481(16) 0.0438(15) 0.0350(14) 0.0027(11) 0.0047(12) 0.0035(12)
O4 0.059(2) 0.057(2) 0.110(3) -0.019(2) -0.002(2) 0.0170(18)
O5 0.123(5) 0.127(5) 0.117(5) 0.024(4) 0.009(4) 0.039(4)
O6 0.057(3) 0.128(4) 0.127(5) -0.006(4) -0.003(3) 0.039(3)
O7 0.0453(16) 0.0574(19) 0.0511(18) -0.0065(14) -0.0056(14) 0.0121(14)
O8 0.109(4) 0.067(2) 0.054(2) -0.0065(19) -0.026(2) -0.002(2)
O9 0.048(2) 0.124(4) 0.085(3) 0.036(3) 0.021(2) 0.018(2)
N1 0.0355(15) 0.0448(17) 0.0302(15) -0.0055(13) -0.0011(12) 0.0145(13)
N2 0.0341(15) 0.0331(15) 0.0332(15) -0.0039(12) -0.0032(12) 0.0120(12)
N3 0.0315(14) 0.0345(15) 0.0316(14) -0.0048(11) 0.0015(11) 0.0118(12)
N4 0.0324(14) 0.0405(16) 0.0290(14) 0.0038(12) 0.0038(11) 0.0113(12)
N5 0.0393(17) 0.0463(18) 0.0398(17) -0.0071(14) -0.0103(13) 0.0173(14)
N6 0.0467(18) 0.0426(17) 0.0250(14) -0.0022(12) 0.0065(12) 0.0102(14)
N7 0.080(3) 0.080(3) 0.045(2) 0.016(2) 0.014(2) 0.031(3)
N8 0.0382(18) 0.047(2) 0.049(2) -0.0113(16) -0.0059(15) 0.0045(15)
N9 0.053(2) 0.047(2) 0.047(2) 0.0081(16) -0.0087(16) 0.0103(16)
C1 0.051(2) 0.052(2) 0.054(3) -0.013(2) -0.002(2) 0.026(2)
C2 0.053(3) 0.057(3) 0.053(3) -0.006(2) 0.007(2) 0.028(2)
C3 0.034(2) 0.046(2) 0.086(3) 0.010(2) 0.010(2) 0.0210(17)
C4 0.0322(18) 0.059(2) 0.0351(18) -0.0022(17) -0.0007(14) 0.0177(17)
C5 0.0333(16) 0.0336(17) 0.0283(16) 0.0017(13) 0.0024(13) 0.0105(13)
C6 0.0288(15) 0.0340(16) 0.0308(16) 0.0068(13) 0.0016(12) 0.0067(13)
C7 0.0296(16) 0.049(2) 0.0401(19) 0.0113(16) 0.0068(14) 0.0156(15)
C8 0.0409(19) 0.0370(18) 0.0353(18) 0.0018(14) 0.0024(15) 0.0099(15)
C9 0.121(6) 0.058(4) 0.131(7) 0.024(4) 0.033(5) 0.022(4)
C10 0.053(2) 0.045(2) 0.050(2) 0.0099(18) 0.0074(19) 0.0126(19)
C11 0.051(2) 0.048(2) 0.053(3) 0.0053(19) 0.0073(19) 0.0163(19)
C12 0.049(2) 0.050(2) 0.047(2) 0.0101(18) 0.0084(18) 0.0144(19)
C13 0.042(2) 0.045(2) 0.0386(19) 0.0011(16) 0.0031(16) 0.0169(17)
C14 0.0345(17) 0.0288(15) 0.0289(16) 0.0033(12) 0.0072(13) 0.0047(13)
C15 0.0324(16) 0.0313(16) 0.0303(16) 0.0052(13) 0.0080(13) 0.0063(13)
C16 0.040(2) 0.041(2) 0.046(2) 0.0004(16) 0.0093(16) 0.0160(16)
C17 0.039(2) 0.055(2) 0.063(3) 0.011(2) 0.0085(19) 0.0208(19)
C18 0.0323(18) 0.049(2) 0.057(2) 0.0108(19) -0.0029(17) 0.0150(17)
C19 0.0391(19) 0.044(2) 0.0387(19) 0.0059(16) 0.0032(15) 0.0147(16)
C20 0.046(2) 0.061(3) 0.0362(19) 0.0217(18) 0.0074(16) 0.0179(19)
C21 0.132(6) 0.101(5) 0.036(3) 0.013(3) 0.012(3) 0.050(5)
C22 0.060(3) 0.098(5) 0.079(4) 0.035(4) 0.013(3) 0.009(3)

loop_
_atom_type_symbol
_atom_type_description
_atom_type_scat_dispersion_real
_atom_type_scat_dispersion_imag
_atom_type_scat_source
C C 0.0033 0.0016 'International Tables Vol C Tables 4.2.6.8 and 6.1.1.4'
Cd Cd -0.8075 1.2024 'International Tables Vol C Tables 4.2.6.8 and 6.1.1.4'
N N 0.0061 0.0033 'International Tables Vol C Tables 4.2.6.8 and 6.1.1.4'
O O 0.0106 0.0060 'International Tables Vol C Tables 4.2.6.8 and 6.1.1.4'
H H 0.0000 0.0000 'International Tables Vol C Tables 4.2.6.8 and 6.1.1.4'

loop_
_geom_angle_atom_site_label_1
_geom_angle_atom_site_label_2
_geom_angle_atom_site_label_3
_geom_angle
_geom_angle_site_symmetry_1
_geom_angle_site_symmetry_3
N2 Cd1 O3 95.14(11) . .
N2 Cd1 O4 161.32(14) . .
O3 Cd1 O4 95.02(15) . .
N2 Cd1 O2 84.03(15) . .
O3 Cd1 O2 176.49(14) . .
O4 Cd1 O2 84.88(19) . .
N2 Cd1 N1 68.82(11) . .
O3 Cd1 N1 94.01(12) . .
O4 Cd1 N1 125.93(12) . .
O2 Cd1 N1 88.88(16) . .
N2 Cd1 N4 81.47(10) . .
O3 Cd1 N4 88.57(11) . .
O4 Cd1 N4 83.16(12) . .
O2 Cd1 N4 87.94(15) . .
N1 Cd1 N4 150.30(11) . .
Cd1 O2 H2A 113(7) . .
C20 O3 Cd1 115.7(3) . .
N8 O4 Cd1 102.8(3) . .
C1 N1 C5 118.4(3) . .
C1 N1 Cd1 125.6(3) . .
C5 N1 Cd1 115.7(2) . .
C6 N2 N3 114.5(3) . .
C6 N2 Cd1 118.8(2) . .
N3 N2 Cd1 122.1(2) . .
C7 N3 N2 120.8(3) . .
C7 N3 C14 119.1(3) . .
N2 N3 C14 115.8(3) . .
C19 N4 C15 118.2(3) . .
C19 N4 Cd1 114.0(2) . .
C15 N4 Cd1 127.7(2) . .
C6 N5 H5A 120.0 . .
C6 N5 H5B 120.0 . .
H5A N5 H5B 120.0 . .
C13 N6 C14 117.5(3) . .
C13 N6 H6 121.2 . .
C14 N6 H6 121.2 . .
C20 N7 C22 124.8(5) . .
C20 N7 C21 120.5(5) . .
C22 N7 C21 113.4(5) . .
O6 N8 O5 122.0(6) . .
O6 N8 O4 119.1(5) . .
O5 N8 O4 118.8(5) . .
O8 N9 O7 118.0(5) . .
O8 N9 O9 123.0(5) . .
O7 N9 O9 118.8(4) . .
N1 C1 C2 124.2(4) . .
N1 C1 H1 117.9 . .
C2 C1 H1 117.9 . .
C3 C2 C1 116.8(4) . .
C3 C2 H2 121.6 . .
C1 C2 H2 121.6 . .
C2 C3 C4 120.7(4) . .
C2 C3 H3 119.7 . .
C4 C3 H3 119.7 . .
C5 C4 C3 118.5(4) . .
C5 C4 H4 120.7 . .
C3 C4 H4 120.7 . .
N1 C5 C4 121.3(3) . .
N1 C5 C6 116.3(3) . .
C4 C5 C6 122.3(3) . .
N2 C6 N5 125.8(3) . .
N2 C6 C5 114.8(3) . .
N5 C6 C5 119.4(3) . .
O1 C7 N3 121.6(4) . .
O1 C7 C8 123.3(4) . .
N3 C7 C8 115.0(3) . .
C9 C8 C13 120.4(5) . .
C9 C8 C7 119.7(5) . .
C13 C8 C7 119.5(4) . .
C10 C9 C8 120.5(7) . .
C10 C9 H9 119.7 . .
C8 C9 H9 119.7 . .
C11 C10 C9 116.8(5) . .
C11 C10 H10 121.6 . .
C9 C10 H10 121.6 . .
C12 C11 C10 125.5(5) . .
C12 C11 H11 117.3 . .
C10 C11 H11 117.3 . .
C11 C12 C13 118.1(4) . .
C11 C12 H12 121.0 . .
C13 C12 H12 121.0 . .
N6 C13 C8 119.2(3) . .
N6 C13 C12 122.2(4) . .
C8 C13 C12 118.6(4) . .
N6 C14 N3 106.5(3) . .
N6 C14 C15 113.7(3) . .
N3 C14 C15 111.3(3) . .
N6 C14 H14 108.4 . .
N3 C14 H14 108.4 . .
C15 C14 H14 108.4 . .
C16 C15 N4 121.4(3) . .
C16 C15 C14 122.5(3) . .
N4 C15 C14 116.1(3) . .
C15 C16 C17 119.7(4) . .
C15 C16 H16 120.2 . .
C17 C16 H16 120.2 . .
C18 C17 C16 118.6(4) . .
C18 C17 H17 120.7 . .
C16 C17 H17 120.7 . .
C17 C18 C19 119.8(4) . .
C17 C18 H18 120.1 . .
C19 C18 H18 120.1 . .
N4 C19 C18 122.3(4) . .
N4 C19 H19 118.9 . .
C18 C19 H19 118.9 . .
O3 C20 N7 126.7(4) . .
O3 C20 H20 116.7 . .
N7 C20 H20 116.7 . .
N7 C21 H21A 109.5 . .
N7 C21 H21B 109.5 . .
H21A C21 H21B 109.5 . .
N7 C21 H21C 109.5 . .
H21A C21 H21C 109.5 . .
H21B C21 H21C 109.5 . .
N7 C22 H22A 109.5 . .
N7 C22 H22B 109.5 . .
H22A C22 H22B 109.5 . .
N7 C22 H22C 109.5 . .
H22A C22 H22C 109.5 . .
H22B C22 H22C 109.5 . .

loop_
_geom_bond_atom_site_label_1
_geom_bond_atom_site_label_2
_geom_bond_distance
_geom_bond_site_symmetry_2
Cd1 N2 2.300(3) .
Cd1 O3 2.322(3) .
Cd1 O4 2.344(4) .
Cd1 O2 2.352(4) .
Cd1 N1 2.361(3) .
Cd1 N4 2.385(3) .
O1 C7 1.267(5) .
O2 H2A 1.29(17) .
O3 C20 1.247(5) .
O4 N8 1.243(5) .
O5 N8 1.227(7) .
O6 N8 1.174(6) .
O7 N9 1.253(5) .
O8 N9 1.225(6) .
O9 N9 1.253(6) .
N1 C1 1.327(5) .
N1 C5 1.337(5) .
N2 C6 1.308(5) .
N2 N3 1.413(4) .
N3 C7 1.378(5) .
N3 C14 1.480(4) .
N4 C19 1.341(5) .
N4 C15 1.372(4) .
N5 C6 1.313(5) .
N5 H5A 0.8600 .
N5 H5B 0.8600 .
N6 C13 1.356(5) .
N6 C14 1.434(4) .
N6 H6 0.8600 .
N7 C20 1.283(6) .
N7 C22 1.450(8) .
N7 C21 1.550(7) .
C1 C2 1.374(6) .
C1 H1 0.9300 .
C2 C3 1.356(7) .
C2 H2 0.9300 .
C3 C4 1.386(6) .
C3 H3 0.9300 .
C4 C5 1.377(5) .
C4 H4 0.9300 .
C5 C6 1.490(5) .
C7 C8 1.454(5) .
C8 C9 1.391(8) .
C8 C13 1.402(6) .
C9 C10 1.390(9) .
C9 H9 0.9300 .
C10 C11 1.384(7) .
C10 H10 0.9300 .
C11 C12 1.333(6) .
C11 H11 0.9300 .
C12 C13 1.420(6) .
C12 H12 0.9300 .
C14 C15 1.536(5) .
C14 H14 0.9800 .
C15 C16 1.366(5) .
C16 C17 1.413(6) .
C16 H16 0.9300 .
C17 C18 1.349(7) .
C17 H17 0.9300 .
C18 C19 1.396(6) .
C18 H18 0.9300 .
C19 H19 0.9300 .
C20 H20 0.9300 .
C21 H21A 0.9600 .
C21 H21B 0.9600 .
C21 H21C 0.9600 .
C22 H22A 0.9600 .
C22 H22B 0.9600 .
C22 H22C 0.9600 .

loop_
_geom_torsion_atom_site_label_1
_geom_torsion_atom_site_label_2
_geom_torsion_atom_site_label_3
_geom_torsion_atom_site_label_4
_geom_torsion
_geom_torsion_site_symmetry_1
_geom_torsion_site_symmetry_2
_geom_torsion_site_symmetry_3
_geom_torsion_site_symmetry_4
N2 Cd1 O3 C20 -6.9(3) . . . .
O4 Cd1 O3 C20 -171.2(3) . . . .
O2 Cd1 O3 C20 -83(2) . . . .
N1 Cd1 O3 C20 62.2(3) . . . .
N4 Cd1 O3 C20 -88.2(3) . . . .
N2 Cd1 O4 N8 135.8(4) . . . .
O3 Cd1 O4 N8 -101.5(4) . . . .
O2 Cd1 O4 N8 82.0(4) . . . .
N1 Cd1 O4 N8 -2.9(4) . . . .
N4 Cd1 O4 N8 170.6(4) . . . .
N2 Cd1 N1 C1 169.7(4) . . . .
O3 Cd1 N1 C1 75.8(4) . . . .
O4 Cd1 N1 C1 -23.4(5) . . . .
O2 Cd1 N1 C1 -106.2(4) . . . .
N4 Cd1 N1 C1 169.9(3) . . . .
N2 Cd1 N1 C5 -17.4(3) . . . .
O3 Cd1 N1 C5 -111.3(3) . . . .
O4 Cd1 N1 C5 149.5(3) . . . .
O2 Cd1 N1 C5 66.7(3) . . . .
N4 Cd1 N1 C5 -17.2(4) . . . .
O3 Cd1 N2 C6 113.7(3) . . . .
O4 Cd1 N2 C6 -123.6(5) . . . .
O2 Cd1 N2 C6 -69.7(3) . . . .
N1 Cd1 N2 C6 21.4(3) . . . .
N4 Cd1 N2 C6 -158.5(3) . . . .
O3 Cd1 N2 N3 -91.7(3) . . . .
O4 Cd1 N2 N3 31.0(6) . . . .
O2 Cd1 N2 N3 84.8(3) . . . .
N1 Cd1 N2 N3 176.0(3) . . . .
N4 Cd1 N2 N3 -4.0(3) . . . .
C6 N2 N3 C7 -91.2(4) . . . .
Cd1 N2 N3 C7 113.2(3) . . . .
C6 N2 N3 C14 112.2(3) . . . .
Cd1 N2 N3 C14 -43.3(4) . . . .
N2 Cd1 N4 C19 -156.0(3) . . . .
O3 Cd1 N4 C19 -60.6(3) . . . .
O4 Cd1 N4 C19 34.7(3) . . . .
O2 Cd1 N4 C19 119.7(3) . . . .
N1 Cd1 N4 C19 -156.1(3) . . . .
N2 Cd1 N4 C15 26.9(3) . . . .
O3 Cd1 N4 C15 122.3(3) . . . .
O4 Cd1 N4 C15 -142.5(3) . . . .
O2 Cd1 N4 C15 -57.4(3) . . . .
N1 Cd1 N4 C15 26.7(4) . . . .
Cd1 O4 N8 O6 13.0(6) . . . .
Cd1 O4 N8 O5 -163.2(5) . . . .
C5 N1 C1 C2 0.5(8) . . . .
Cd1 N1 C1 C2 173.2(4) . . . .
N1 C1 C2 C3 -4.1(8) . . . .
C1 C2 C3 C4 4.1(8) . . . .
C2 C3 C4 C5 -0.8(7) . . . .
C1 N1 C5 C4 3.2(6) . . . .
Cd1 N1 C5 C4 -170.3(3) . . . .
C1 N1 C5 C6 -173.6(4) . . . .
Cd1 N1 C5 C6 13.0(4) . . . .
C3 C4 C5 N1 -3.0(6) . . . .
C3 C4 C5 C6 173.5(4) . . . .
N3 N2 C6 N5 1.1(5) . . . .
Cd1 N2 C6 N5 157.5(3) . . . .
N3 N2 C6 C5 -178.8(3) . . . .
Cd1 N2 C6 C5 -22.4(4) . . . .
N1 C5 C6 N2 5.5(5) . . . .
C4 C5 C6 N2 -171.2(4) . . . .
N1 C5 C6 N5 -174.4(4) . . . .
C4 C5 C6 N5 9.0(6) . . . .
N2 N3 C7 O1 6.3(5) . . . .
C14 N3 C7 O1 162.1(4) . . . .
N2 N3 C7 C8 -177.2(3) . . . .
C14 N3 C7 C8 -21.4(5) . . . .
O1 C7 C8 C9 -6.9(7) . . . .
N3 C7 C8 C9 176.6(6) . . . .
O1 C7 C8 C13 166.6(4) . . . .
N3 C7 C8 C13 -9.8(5) . . . .
C13 C8 C9 C10 -0.7(11) . . . .
C7 C8 C9 C10 172.8(6) . . . .
C8 C9 C10 C11 -1.2(11) . . . .
C9 C10 C11 C12 0.1(9) . . . .
C10 C11 C12 C13 2.7(7) . . . .
C14 N6 C13 C8 24.9(5) . . . .
C14 N6 C13 C12 -156.7(4) . . . .
C9 C8 C13 N6 -177.9(6) . . . .
C7 C8 C13 N6 8.5(6) . . . .
C9 C8 C13 C12 3.6(7) . . . .
C7 C8 C13 C12 -169.9(4) . . . .
C11 C12 C13 N6 177.1(4) . . . .
C11 C12 C13 C8 -4.5(6) . . . .
C13 N6 C14 N3 -51.5(4) . . . .
C13 N6 C14 C15 71.5(4) . . . .
C7 N3 C14 N6 50.4(4) . . . .
N2 N3 C14 N6 -152.6(3) . . . .
C7 N3 C14 C15 -74.0(4) . . . .
N2 N3 C14 C15 83.0(4) . . . .
C19 N4 C15 C16 -1.7(5) . . . .
Cd1 N4 C15 C16 175.3(3) . . . .
C19 N4 C15 C14 -179.1(3) . . . .
Cd1 N4 C15 C14 -2.1(4) . . . .
N6 C14 C15 C16 7.3(5) . . . .
N3 C14 C15 C16 127.5(4) . . . .
N6 C14 C15 N4 -175.3(3) . . . .
N3 C14 C15 N4 -55.0(4) . . . .
N4 C15 C16 C17 2.7(6) . . . .
C14 C15 C16 C17 -180.0(4) . . . .
C15 C16 C17 C18 -2.4(7) . . . .
C16 C17 C18 C19 1.2(7) . . . .
C15 N4 C19 C18 0.4(6) . . . .
Cd1 N4 C19 C18 -177.1(3) . . . .
C17 C18 C19 N4 -0.2(7) . . . .
Cd1 O3 C20 N7 -179.0(4) . . . .
C22 N7 C20 O3 175.8(5) . . . .
C21 N7 C20 O3 10.0(8) . . . .
